data_7716596
loop_
_publ_author_name
'Kallmeier, Fabian'
'Matthews, Aidan J. R.'
'Nelmes, Gareth R.'
'Lawson, Nina R.'
'Hicks, Jamie'

_publ_section_title
;
 Mechanochemical synthesis of iron aluminyl complexes.
;
_journal_issue 30
_journal_name_full 'Dalton transactions (Cambridge, England : 2003)'
_journal_page_first 12450
_journal_page_last 12454
_journal_paper_doi 10.1039/d4dt01774a
_journal_volume 53
_journal_year 2024
_chemical_formula_moiety 'C41 H70 Al I N2 O Si2, C6 H6'
_chemical_formula_sum 'C47 H76 Al I N2 O Si2'
_chemical_formula_weight 895.15
_space_group_crystal_system triclinic
_space_group_IT_number 2
_space_group_name_Hall '-P 1'
_space_group_name_H-M_alt 'P -1'
_atom_sites_solution_hydrogens geom
_audit_creation_date 2024-06-01
_audit_creation_method
;
Olex2 1.5
(compiled 2024.01.12 svn.r2f8d729c for OlexSys, GUI svn.r6928)
;
_audit_update_record
;
2024-06-02 deposited with the CCDC.	2024-07-09 downloaded from the CCDC.
;
_cell_angle_alpha 86.848(3)
_cell_angle_beta 83.768(3)
_cell_angle_gamma 72.693(3)
_cell_formula_units_Z 2
_cell_length_a 12.4360(4)
_cell_length_b 13.9695(5)
_cell_length_c 14.6880(6)
_cell_measurement_reflns_used 16701
_cell_measurement_temperature 150.00(10)
_cell_measurement_theta_max 77.2490
_cell_measurement_theta_min 3.2960
_cell_volume 2421.05(16)
_computing_cell_refinement 'CrysAlisPro 1.171.42.85a (Rigaku OD, 2023)'
_computing_data_collection 'CrysAlisPro 1.171.42.85a (Rigaku OD, 2023)'
_computing_data_reduction 'CrysAlisPro 1.171.42.85a (Rigaku OD, 2023)'
_computing_molecular_graphics 'Olex2 1.5 (Dolomanov et al., 2009)'
_computing_publication_material 'Olex2 1.5 (Dolomanov et al., 2009)'
_computing_structure_refinement 'SHELXL 2019/3 (Sheldrick, 2015)'
_computing_structure_solution 'SHELXT 2018/2 (Sheldrick, 2018)'
_diffrn_ambient_temperature 150.15
_diffrn_detector_area_resol_mean 10.0000
_diffrn_detector_type HyPix
_diffrn_measured_fraction_theta_full 0.998
_diffrn_measured_fraction_theta_max 0.974
_diffrn_measurement_details
;
List of Runs (angles in degrees, time in seconds):

  # Type    Start    End  Width  t~exp~   \w     \q     \k     \f   Frames
#--------------------------------------------------------------------------
  1  \w    -68.00  -9.00   0.50    2.00    --  -46.57 120.00-177.00  118
  2  \w    -94.00 -68.00   0.50    2.00    --  -46.57-155.00 -58.00   52
  3  \w    -99.00 -73.00   0.50    2.00    --  -46.57 155.00 -20.00   52
  4  \w     89.00 115.00   0.50    2.00    --   46.57 155.00 -20.00   52
  5  \w     76.00 101.00   0.50    2.00    --   46.57-155.00 -58.00   50
  6  \w     30.00  86.00   0.50    2.00    --   46.57-120.00  98.00  112
  7  \w    113.00 138.00   0.50    7.50    --  107.75 120.00-177.00   50
  8  \w     51.00 105.00   0.50    7.50    --  107.75-120.00  98.00  108
  9  \w     91.00 128.00   0.50    7.50    --  107.75-155.00 -58.00   74
 10  \w     94.00 119.00   0.50    7.50    --  107.75 155.00 -20.00   50
 11  \w    -52.00 -26.00   0.50    2.00    --  -46.57 -77.00 -60.00   52
 12  \w     -8.00  30.00   0.50    2.00    --  -46.57  19.00 -60.00   76
 13  \w     -6.00  29.00   0.50    2.00    --  -46.57  19.00 -90.00   70
 14  \w    -22.00  25.00   0.50    2.00    --  -46.57  38.00 -30.00   94
 15  \w     -3.00  30.00   0.50    2.00    --  -46.57  19.00 150.00   66
 16  \w      2.00  28.00   0.50    2.00    --  -46.57  19.00  90.00   52
 17  \w    -92.00 -66.00   0.50    2.00    --  -46.57 -77.00 -60.00   52
 18  \w     -1.00  29.00   0.50    2.00    --  -46.57  19.00   0.00   60
 19  \w     -5.00  28.00   0.50    2.00    --  -46.57  19.00-150.00   66
 20  \w    -18.00  22.00   0.50    2.00    --  -46.57  38.00  60.00   80
 21  \w     32.00  57.00   0.50    7.50    --  107.75 -30.00 -30.00   50
 22  \w     95.00 163.00   0.50    7.50    --  107.75  45.00-180.00  136
 23  \w     42.00 108.00   0.50    7.50    --  107.75-102.00  89.81  132
 24  \w     32.00  59.00   0.50    7.50    --  107.75 -30.00 -90.00   54
 25  \w     44.00  69.00   0.50    7.50    --  107.75 -77.00  60.00   50
 26  \w     32.00  57.00   0.50    7.50    --  107.75 -30.00-150.00   50
 27  \w     37.00  72.00   0.50    7.50    --  107.75 -45.00-120.00   70
 28  \w     42.00  94.00   0.50    7.50    --  107.75-125.00 -30.00  104
 29  \w     66.00  98.00   0.50    7.50    --  107.75 -95.00   0.00   64
 30  \w     58.00  98.00   0.50    7.50    --  107.75-100.00 176.39   80
 31  \w     40.00 109.00   0.50    7.50    --  107.75-111.00-136.17  138
 32  \w    105.00 131.00   0.50    7.50    --  107.75  30.00  90.00   52
 33  \w    143.00 175.00   0.50    7.50    --  107.75  30.00  90.00   64
 34  \w     33.00  58.00   0.50    7.50    --  107.75 -30.00  90.00   50
 35  \w     44.00  75.00   0.50    7.50    --  107.75 -61.00-150.00   62
 36  \w     94.00 178.00   0.50    7.50    --  107.75  45.00  30.00  168
 37  \w     32.00  57.00   0.50    7.50    --  107.75 -30.00 120.00   50
 38  \w     97.00 178.00   0.50    7.50    --  107.75  45.00  60.00  162
 39  \w     58.00 100.00   0.50    7.50    --  107.75 -95.00-120.00   84
 40  \w     35.00 106.00   0.50    7.50    --  107.75 -95.00 120.00  142
 41  \w     35.00  66.00   0.50    7.50    --  107.75 -45.00-180.00   62
 42  \w     34.00  59.00   0.50    7.50    --  107.75 -30.00-180.00   50
 43  \w     59.00 124.00   0.50    7.50    --  107.75-141.00  10.24  130
 44  \w     34.00  65.00   0.50    7.50    --  107.75 -95.00-180.00   62
 45  \w    143.00 169.00   0.50    7.50    --  107.75 125.00 -60.00   52
 46  \w     35.00  69.00   0.50    7.50    --  107.75 -45.00  60.00   68
 47  \w     98.00 124.00   0.50    7.50    --  107.75 125.00 -60.00   52
 48  \w     75.00 106.00   0.50    7.50    --  107.75-103.00  40.55   62
 49  \w     49.00  93.00   0.50    7.50    --  107.75 -61.00 -30.00   88
 50  \w     34.00  67.00   0.50    7.50    --  107.75 -61.00 -60.00   66
 51  \w     40.00  73.00   0.50    7.50    --  107.75 -45.00 -60.00   66
 52  \w     54.00  90.00   0.50    7.50    --  107.75 -61.00-120.00   72
 53  \w     36.00  73.00   0.50    7.50    --  107.75 -45.00  90.00   74
 54  \w     33.00  59.00   0.50    7.50    --  107.75 -30.00 -60.00   52
 55  \w     62.00 107.00   0.50    7.50    --  107.75-108.00 114.03   90
 56  \w     84.00 109.00   0.50    7.50    --  107.75-112.00 -75.19   50
 57  \w     76.00 106.00   0.50    7.50    --  107.75 -95.00 -30.00   60
 58  \w    125.00 177.00   0.50    7.50    --  107.75  30.00 120.00  104
;
_diffrn_measurement_device 'four-circle diffractometer'
_diffrn_measurement_device_type 'SuperNova, Dual, Cu at home/near, HyPix'
_diffrn_measurement_method '\w scans'
_diffrn_radiation_type CuK\a
_diffrn_radiation_wavelength 1.54184
_diffrn_reflns_av_R_equivalents 0.0573
_diffrn_reflns_av_unetI/netI 0.0480
_diffrn_reflns_Laue_measured_fraction_full 0.998
_diffrn_reflns_Laue_measured_fraction_max 0.974
_diffrn_reflns_limit_h_max 13
_diffrn_reflns_limit_h_min -15
_diffrn_reflns_limit_k_max 17
_diffrn_reflns_limit_k_min -17
_diffrn_reflns_limit_l_max 17
_diffrn_reflns_limit_l_min -18
_diffrn_reflns_number 34985
_diffrn_reflns_point_group_measured_fraction_full 0.998
_diffrn_reflns_point_group_measured_fraction_max 0.974
_diffrn_reflns_theta_full 67.684
_diffrn_reflns_theta_max 78.123
_diffrn_reflns_theta_min 3.315
_exptl_absorpt_coefficient_mu 6.095
_exptl_absorpt_correction_T_max 1.00000
_exptl_absorpt_correction_T_min 0.58607
_exptl_absorpt_correction_type multi-scan
_exptl_absorpt_process_details
;
CrysAlisPro 1.171.42.85a (Rigaku Oxford Diffraction, 2023)
Empirical absorption correction using spherical harmonics,
implemented in SCALE3 ABSPACK scaling algorithm.
;
_exptl_crystal_colour colourless
_exptl_crystal_colour_primary colourless
_exptl_crystal_density_diffrn 1.228
_exptl_crystal_description plate
_exptl_crystal_F_000 948
_exptl_crystal_size_max 0.3
_exptl_crystal_size_mid 0.2
_exptl_crystal_size_min 0.04
_refine_diff_density_max 0.796
_refine_diff_density_min -1.890
_refine_diff_density_rms 0.083
_refine_ls_extinction_method none
_refine_ls_goodness_of_fit_ref 1.063
_refine_ls_hydrogen_treatment constr
_refine_ls_matrix_type full
_refine_ls_number_parameters 713
_refine_ls_number_reflns 10093
_refine_ls_number_restraints 297
_refine_ls_restrained_S_all 1.085
_refine_ls_R_factor_all 0.0615
_refine_ls_R_factor_gt 0.0535
_refine_ls_shift/su_max 0.001
_refine_ls_shift/su_mean 0.000
_refine_ls_structure_factor_coef Fsqd
_refine_ls_weighting_details 'w=1/[\s^2^(Fo^2^)+(0.0849P)^2^+1.7028P] where P=(Fo^2^+2Fc^2^)/3'
_refine_ls_weighting_scheme calc
_refine_ls_wR_factor_gt 0.1430
_refine_ls_wR_factor_ref 0.1492
_reflns_Friedel_coverage 0.000
_reflns_number_gt 8548
_reflns_number_total 10093
_reflns_threshold_expression 'I > 2\s(I)'
_cod_data_source_file d4dt01774a2.cif
_cod_data_source_block (TIPSNON)AlI
_cod_depositor_comments 'Adding full bibliography for 7716596--7716604.cif.'
_cod_database_code 7716596
_shelx_shelxl_version_number 2019/3
_shelx_space_group_comment
;
The symmetry employed for this shelxl refinement is uniquely defined
by the following loop, which should always be used as a source of
symmetry information in preference to the above space-group names.
They are only intended as comments.
;
_shelx_estimated_absorpt_t_max 0.793
_shelx_estimated_absorpt_t_min 0.262
_olex2_refinement_description
;
1. Fixed Uiso
 At 1.2 times of:
  All C(H) groups
 At 1.5 times of:
  All C(H,H,H) groups
2. Restrained distances
 Si2-C39 = Si2A-C39A = Si2-C33 = Si2A-C36 = Si2-C36
 1.9 with sigma of 0.008
 Si2A-C33A
 1.9 with sigma of 0.008
 Si2-C36 = Si2A-C36A = Si2-C39 = Si2A-C39A = Si2-C33 = Si2A-C33A
 1.9 with sigma of 0.008
 C34-C33 = C35-C33 = C37-C36 = C38-C36 = C40-C39 = C41-C39 = C34A-C33A = C35A-
 C33A = C41A-C39A = C40A-C39A
 1.53 with sigma of 0.008
 Si1A-C24A = Si1-C24 = Si1-C27 = Si1A-C27A = Si1-C30 = Si1A-C30A
 1.9 with sigma of 0.008
 C29-C27 = C29A-C27A = C28-C27 = C28A-C27A = C32-C30 = C32A-C30A = C31-C30 =
 C31A-C30A = C25A-C24A = C25-C24 = C26-C24 = C26A-C24A
 1.53 with sigma of 0.008
 C37A-C36A = C38A-C36A
 1.53 with sigma of 0.008
 C43-C42 = C44-C43 = C44-C42_$1
 1.4 with sigma of 0.008
 C34-C35 = C37-C38 = C40-C41
 2.5 with sigma of 0.008
 C34A-C35A = C40A-C41A
 2.5 with sigma of 0.008
 C25-C26 = C28-C29 = C31-C32 = C25A-C26A = C28A-C29A = C31A-C32A
 2.5 with sigma of 0.008
 C37A-C38A
 2.5 with sigma of 0.008
3. Uiso/Uaniso restraints and constraints
C20 \\sim C21 \\sim C21A \\sim C22 \\sim C22A \\sim C23 \\sim C23A: within 2A
with sigma of 0.005 and sigma for terminal atoms of 0.01 within 2A
Si2 \\sim C33 \\sim C34 \\sim C35 \\sim C36 \\sim C37 \\sim C38 \\sim C39 \\sim
C40 \\sim C41: within 2A with sigma of 0.005 and sigma for terminal atoms of
0.01 within 2A
Si2A \\sim C33A \\sim C34A \\sim C35A \\sim C36A \\sim C39A \\sim C40A \\sim
C41A: within 2A with sigma of 0.005 and sigma for terminal atoms of 0.01 within
2A
Si1 \\sim C24 \\sim C25 \\sim C26 \\sim C27 \\sim C28 \\sim C29 \\sim C30 \\sim
C31 \\sim C32: within 2A with sigma of 0.005 and sigma for terminal atoms of
0.01 within 2A
Si1A \\sim C24A \\sim C25A \\sim C26A \\sim C27A \\sim C28A \\sim C29A \\sim
C30A \\sim C31A \\sim C32A: within 2A with sigma of 0.005 and sigma for
terminal atoms of 0.01 within 2A
4. Others
 Sof(C15A)=Sof(H15D)=Sof(H15E)=Sof(H15F)=Sof(C16A)=Sof(H16D)=Sof(H16E)=
 Sof(H16F)=Sof(C17A)=Sof(H17D)=Sof(H17E)=Sof(H17F)=1-FVAR(1)
 Sof(C15)=Sof(H15A)=Sof(H15B)=Sof(H15C)=Sof(C16)=Sof(H16A)=Sof(H16B)=Sof(H16C)=
 Sof(C17)=Sof(H17A)=Sof(H17B)=Sof(H17C)=FVAR(1)
 Sof(C21A)=Sof(H21D)=Sof(H21E)=Sof(H21F)=Sof(C22A)=Sof(H22D)=Sof(H22E)=
 Sof(H22F)=Sof(C23A)=Sof(H23D)=Sof(H23E)=Sof(H23F)=1-FVAR(2)
 Sof(C21)=Sof(H21A)=Sof(H21B)=Sof(H21C)=Sof(C22)=Sof(H22A)=Sof(H22B)=Sof(H22C)=
 Sof(C23)=Sof(H23A)=Sof(H23B)=Sof(H23C)=FVAR(2)
 Sof(Si2A)=Sof(C33A)=Sof(H33A)=Sof(C34A)=Sof(H34D)=Sof(H34E)=Sof(H34F)=
 Sof(C35A)=Sof(H35D)=Sof(H35E)=Sof(H35F)=Sof(C36A)=Sof(H36A)=Sof(C37A)=
 Sof(H37D)=Sof(H37E)=Sof(H37F)=Sof(C38A)=Sof(H38D)=Sof(H38E)=Sof(H38F)=
 Sof(C39A)=Sof(H39A)=Sof(C40A)=Sof(H40D)=Sof(H40E)=Sof(H40F)=Sof(C41A)=
 Sof(H41D)=Sof(H41E)=Sof(H41F)=1-FVAR(3)
 Sof(Si2)=Sof(C33)=Sof(H33)=Sof(C34)=Sof(H34A)=Sof(H34B)=Sof(H34C)=Sof(C35)=
 Sof(H35A)=Sof(H35B)=Sof(H35C)=Sof(C36)=Sof(H36)=Sof(C37)=Sof(H37A)=Sof(H37B)=
 Sof(H37C)=Sof(C38)=Sof(H38A)=Sof(H38B)=Sof(H38C)=Sof(C39)=Sof(H39)=Sof(C40)=
 Sof(H40A)=Sof(H40B)=Sof(H40C)=Sof(C41)=Sof(H41A)=Sof(H41B)=Sof(H41C)=FVAR(3)
 Sof(Si1A)=Sof(C24A)=Sof(H24A)=Sof(C25A)=Sof(H25D)=Sof(H25E)=Sof(H25F)=
 Sof(C26A)=Sof(H26D)=Sof(H26E)=Sof(H26F)=Sof(C27A)=Sof(H27A)=Sof(C28A)=
 Sof(H28D)=Sof(H28E)=Sof(H28F)=Sof(C29A)=Sof(H29D)=Sof(H29E)=Sof(H29F)=
 Sof(C30A)=Sof(H30A)=Sof(C31A)=Sof(H31D)=Sof(H31E)=Sof(H31F)=Sof(C32A)=
 Sof(H32D)=Sof(H32E)=Sof(H32F)=1-FVAR(4)
 Sof(Si1)=Sof(C24)=Sof(H24)=Sof(C25)=Sof(H25A)=Sof(H25B)=Sof(H25C)=Sof(C26)=
 Sof(H26A)=Sof(H26B)=Sof(H26C)=Sof(C27)=Sof(H27)=Sof(C28)=Sof(H28A)=Sof(H28B)=
 Sof(H28C)=Sof(C29)=Sof(H29A)=Sof(H29B)=Sof(H29C)=Sof(C30)=Sof(H30)=Sof(C31)=
 Sof(H31A)=Sof(H31B)=Sof(H31C)=Sof(C32)=Sof(H32A)=Sof(H32B)=Sof(H32C)=FVAR(4)
5.a Ternary CH refined with riding coordinates:
 C24(H24), C24A(H24A), C27(H27), C27A(H27A), C30(H30), C30A(H30A), C33(H33),
 C33A(H33A), C36(H36), C36A(H36A), C39(H39), C39A(H39A)
5.b Aromatic/amide H refined with riding coordinates:
 C3(H3), C5(H5), C9(H9), C11(H11), C42(H42), C43(H43), C44(H44), C45(H45),
 C46(H46), C47(H47)
5.c Idealised Me refined as rotating group:
 C15(H15A,H15B,H15C), C15A(H15D,H15E,H15F), C16(H16A,H16B,H16C), C16A(H16D,
 H16E,H16F), C17(H17A,H17B,H17C), C17A(H17D,H17E,H17F), C18(H18A,H18B,H18C),
 C19(H19A,H19B,H19C), C21(H21A,H21B,H21C), C21A(H21D,H21E,H21F), C22(H22A,H22B,
 H22C), C22A(H22D,H22E,H22F), C23(H23A,H23B,H23C), C23A(H23D,H23E,H23F),
 C25(H25A,H25B,H25C), C25A(H25D,H25E,H25F), C26(H26A,H26B,H26C), C26A(H26D,H26E,
 H26F), C28(H28A,H28B,H28C), C28A(H28D,H28E,H28F), C29(H29A,H29B,H29C),
 C29A(H29D,H29E,H29F), C31(H31A,H31B,H31C), C31A(H31D,H31E,H31F), C32(H32A,H32B,
 H32C), C32A(H32D,H32E,H32F), C34(H34A,H34B,H34C), C34A(H34D,H34E,H34F),
 C35(H35A,H35B,H35C), C35A(H35D,H35E,H35F), C37(H37A,H37B,H37C), C37A(H37D,H37E,
 H37F), C38(H38A,H38B,H38C), C38A(H38D,H38E,H38F), C40(H40A,H40B,H40C),
 C40A(H40D,H40E,H40F), C41(H41A,H41B,H41C), C41A(H41D,H41E,H41F)
;
_olex2_submission_special_instructions 'No special instructions were received'
_oxdiff_exptl_absorpt_empirical_details
;
Empirical correction (ABSPACK) includes:
- Absorption correction using spherical harmonics
- Frame scaling
;

loop_
_space_group_symop_operation_xyz
'x, y, z'
'-x, -y, -z'

loop_
_atom_site_label
_atom_site_type_symbol
_atom_site_fract_x
_atom_site_fract_y
_atom_site_fract_z
_atom_site_U_iso_or_equiv
_atom_site_adp_type
_atom_site_occupancy
_atom_site_site_symmetry_order
_atom_site_calc_flag
_atom_site_refinement_flags_posn
_atom_site_refinement_flags_adp
_atom_site_refinement_flags_occupancy
_atom_site_disorder_assembly
_atom_site_disorder_group
I1 I 0.89374(2) 0.37809(2) 0.96584(2) 0.05634(11) Uani 1 1 d . . . . .
Si1 Si 0.9511(5) 0.1661(5) 0.7443(4) 0.0460(10) Uani 0.629(17) 1 d D U P A 1
Si1A Si 0.9553(7) 0.1849(6) 0.7210(7) 0.0413(14) Uani 0.371(17) 1 d D U P A 2
Si2 Si 0.81403(15) 0.59591(14) 0.71487(12) 0.0532(4) Uani 0.850(4) 1 d D U P B 1
Si2A Si 0.8037(7) 0.6140(6) 0.7402(6) 0.0352(19) Uiso 0.150(4) 1 d D U P B 2
Al1 Al 0.80013(8) 0.39099(7) 0.82020(7) 0.0374(2) Uani 1 1 d . . . . .
O1 O 0.65093(18) 0.38605(15) 0.85333(14) 0.0317(4) Uani 1 1 d . . . . .
N1 N 0.8269(2) 0.2726(2) 0.7567(2) 0.0408(6) Uani 1 1 d . . . . .
N2 N 0.7391(2) 0.5246(2) 0.78262(19) 0.0380(6) Uani 1 1 d . . . . .
C1 C 0.6280(3) 0.3108(2) 0.8045(2) 0.0306(6) Uani 1 1 d . . . . .
C2 C 0.7217(3) 0.2539(2) 0.7511(2) 0.0337(6) Uani 1 1 d . . . . .
C3 C 0.6970(3) 0.1855(2) 0.6965(2) 0.0361(6) Uani 1 1 d . . . . .
H3 H 0.756841 0.142706 0.658608 0.043 Uiso 1 1 calc R U . . .
C4 C 0.5875(3) 0.1780(2) 0.6956(2) 0.0311(6) Uani 1 1 d . . . . .
C5 C 0.4980(2) 0.2400(2) 0.7509(2) 0.0291(5) Uani 1 1 d . . . . .
H5 H 0.423758 0.234459 0.750795 0.035 Uiso 1 1 calc R U . . .
C6 C 0.5176(3) 0.3106(2) 0.80667(19) 0.0286(5) Uani 1 1 d . . . . .
C7 C 0.4287(3) 0.3883(2) 0.8664(2) 0.0320(6) Uani 1 1 d . . . . .
C8 C 0.4588(3) 0.4868(2) 0.8468(2) 0.0306(6) Uani 1 1 d . . . . .
C9 C 0.3841(3) 0.5811(2) 0.8298(2) 0.0366(6) Uani 1 1 d . . . . .
H9 H 0.304828 0.590764 0.837910 0.044 Uiso 1 1 calc R U . . .
C10 C 0.4258(3) 0.6617(2) 0.8007(2) 0.0387(7) Uani 1 1 d . . . . .
C11 C 0.5416(3) 0.6464(3) 0.7856(2) 0.0408(7) Uani 1 1 d . . . . .
H11 H 0.568349 0.701276 0.763874 0.049 Uiso 1 1 calc R U . . .
C12 C 0.6210(3) 0.5532(2) 0.8008(2) 0.0344(6) Uani 1 1 d . . . . .
C13 C 0.5714(3) 0.4806(2) 0.83702(19) 0.0304(6) Uani 1 1 d . . . . .
C14 C 0.5655(3) 0.1035(2) 0.6316(2) 0.0376(7) Uani 1 1 d . . . . .
C15 C 0.4717(6) 0.1660(5) 0.5679(5) 0.0475(18) Uani 0.533(7) 1 d . . P C 1
H15A H 0.457359 0.120852 0.525042 0.071 Uiso 0.533(7) 1 calc R U P C 1
H15B H 0.498568 0.217889 0.533470 0.071 Uiso 0.533(7) 1 calc R U P C 1
H15C H 0.401637 0.197520 0.606007 0.071 Uiso 0.533(7) 1 calc R U P C 1
C15A C 0.4426(7) 0.1008(7) 0.6418(7) 0.053(2) Uani 0.467(7) 1 d . . P C 2
H15D H 0.392354 0.167896 0.629270 0.080 Uiso 0.467(7) 1 calc R U P C 2
H15E H 0.423024 0.079096 0.704391 0.080 Uiso 0.467(7) 1 calc R U P C 2
H15F H 0.433627 0.053606 0.598295 0.080 Uiso 0.467(7) 1 calc R U P C 2
C16 C 0.5233(8) 0.0286(5) 0.6862(6) 0.054(2) Uani 0.533(7) 1 d . . P C 1
H16A H 0.453124 0.062465 0.723186 0.082 Uiso 0.533(7) 1 calc R U P C 1
H16B H 0.580165 -0.008462 0.726691 0.082 Uiso 0.533(7) 1 calc R U P C 1
H16C H 0.508589 -0.018118 0.645268 0.082 Uiso 0.533(7) 1 calc R U P C 1
C16A C 0.6392(9) -0.0070(6) 0.6592(8) 0.063(3) Uani 0.467(7) 1 d . . P C 2
H16D H 0.619135 -0.021231 0.723849 0.094 Uiso 0.467(7) 1 calc R U P C 2
H16E H 0.719785 -0.011521 0.649663 0.094 Uiso 0.467(7) 1 calc R U P C 2
H16F H 0.623869 -0.055908 0.621074 0.094 Uiso 0.467(7) 1 calc R U P C 2
C17 C 0.6680(6) 0.0564(6) 0.5652(5) 0.0485(19) Uani 0.533(7) 1 d . . P C 1
H17A H 0.649241 0.011037 0.525184 0.073 Uiso 0.533(7) 1 calc R U P C 1
H17B H 0.731054 0.018513 0.599687 0.073 Uiso 0.533(7) 1 calc R U P C 1
H17C H 0.689905 0.109200 0.527966 0.073 Uiso 0.533(7) 1 calc R U P C 1
C17A C 0.6024(8) 0.1252(7) 0.5352(6) 0.055(2) Uani 0.467(7) 1 d . . P C 2
H17D H 0.591413 0.075464 0.495413 0.083 Uiso 0.467(7) 1 calc R U P C 2
H17E H 0.682597 0.121948 0.529796 0.083 Uiso 0.467(7) 1 calc R U P C 2
H17F H 0.557417 0.192381 0.516736 0.083 Uiso 0.467(7) 1 calc R U P C 2
C18 C 0.4395(3) 0.3579(3) 0.9682(2) 0.0421(7) Uani 1 1 d . . . . .
H18A H 0.425480 0.292729 0.980079 0.063 Uiso 1 1 calc R U . . .
H18B H 0.384037 0.408500 1.006470 0.063 Uiso 1 1 calc R U . . .
H18C H 0.515985 0.353171 0.982937 0.063 Uiso 1 1 calc R U . . .
C19 C 0.3085(3) 0.3976(3) 0.8446(3) 0.0426(7) Uani 1 1 d . . . . .
H19A H 0.301080 0.417230 0.779944 0.064 Uiso 1 1 calc R U . . .
H19B H 0.254274 0.448604 0.883208 0.064 Uiso 1 1 calc R U . . .
H19C H 0.293257 0.332942 0.856564 0.064 Uiso 1 1 calc R U . . .
C20 C 0.3422(4) 0.7669(3) 0.7870(3) 0.0569(9) Uani 1 1 d . U . . .
C21 C 0.2833(11) 0.8046(6) 0.8836(7) 0.070(2) Uani 0.534(8) 1 d . U P D 1
H21A H 0.245887 0.756422 0.912231 0.105 Uiso 0.534(8) 1 calc R U P D 1
H21B H 0.226978 0.870067 0.876726 0.105 Uiso 0.534(8) 1 calc R U P D 1
H21C H 0.340204 0.811037 0.922177 0.105 Uiso 0.534(8) 1 calc R U P D 1
C21A C 0.3549(13) 0.8324(8) 0.8601(9) 0.079(3) Uani 0.466(8) 1 d . U P D 2
H21D H 0.323298 0.811986 0.919439 0.119 Uiso 0.466(8) 1 calc R U P D 2
H21E H 0.314393 0.902439 0.846138 0.119 Uiso 0.466(8) 1 calc R U P D 2
H21F H 0.435285 0.825564 0.862536 0.119 Uiso 0.466(8) 1 calc R U P D 2
C22 C 0.2502(11) 0.7620(8) 0.7268(9) 0.075(2) Uani 0.534(8) 1 d . U P D 1
H22A H 0.285162 0.740589 0.665343 0.113 Uiso 0.534(8) 1 calc R U P D 1
H22B H 0.195022 0.828436 0.722639 0.113 Uiso 0.534(8) 1 calc R U P D 1
H22C H 0.211930 0.713822 0.754130 0.113 Uiso 0.534(8) 1 calc R U P D 1
C22A C 0.2230(11) 0.7636(9) 0.7823(11) 0.075(3) Uani 0.466(8) 1 d . U P D 2
H22D H 0.222256 0.717902 0.734256 0.112 Uiso 0.466(8) 1 calc R U P D 2
H22E H 0.174552 0.830963 0.768274 0.112 Uiso 0.466(8) 1 calc R U P D 2
H22F H 0.194760 0.739675 0.841424 0.112 Uiso 0.466(8) 1 calc R U P D 2
C23 C 0.3948(11) 0.8454(7) 0.7491(9) 0.082(2) Uani 0.534(8) 1 d . U P D 1
H23A H 0.442283 0.857911 0.793463 0.123 Uiso 0.534(8) 1 calc R U P D 1
H23B H 0.335216 0.907524 0.737269 0.123 Uiso 0.534(8) 1 calc R U P D 1
H23C H 0.441369 0.822536 0.691826 0.123 Uiso 0.534(8) 1 calc R U P D 1
C23A C 0.3817(11) 0.8091(7) 0.6920(9) 0.071(2) Uani 0.466(8) 1 d . U P D 2
H23D H 0.456451 0.818179 0.694555 0.107 Uiso 0.466(8) 1 calc R U P D 2
H23E H 0.327314 0.873741 0.678176 0.107 Uiso 0.466(8) 1 calc R U P D 2
H23F H 0.385886 0.761675 0.644057 0.107 Uiso 0.466(8) 1 calc R U P D 2
C24 C 0.9462(8) 0.0622(5) 0.8313(7) 0.0638(19) Uani 0.629(17) 1 d D U P A 1
H24 H 1.026936 0.027059 0.841069 0.077 Uiso 0.629(17) 1 calc R U P A 1
C24A C 0.9701(11) 0.0693(8) 0.7981(11) 0.052(2) Uani 0.371(17) 1 d D U P A 2
H24A H 1.053234 0.037541 0.800295 0.062 Uiso 0.371(17) 1 calc R U P A 2
C25 C 0.8993(11) -0.0178(8) 0.8020(9) 0.077(3) Uani 0.629(17) 1 d D U P A 1
H25A H 0.904715 -0.069702 0.850377 0.115 Uiso 0.629(17) 1 calc R U P A 1
H25B H 0.942819 -0.047925 0.745610 0.115 Uiso 0.629(17) 1 calc R U P A 1
H25C H 0.819815 0.012142 0.790761 0.115 Uiso 0.629(17) 1 calc R U P A 1
C25A C 0.9250(15) -0.0110(12) 0.7637(13) 0.071(4) Uani 0.371(17) 1 d D U P A 2
H25D H 0.842097 0.011283 0.771471 0.106 Uiso 0.371(17) 1 calc R U P A 2
H25E H 0.952896 -0.073570 0.798821 0.106 Uiso 0.371(17) 1 calc R U P A 2
H25F H 0.951051 -0.022164 0.698679 0.106 Uiso 0.371(17) 1 calc R U P A 2
C26 C 0.8889(10) 0.1003(8) 0.9260(7) 0.069(2) Uani 0.629(17) 1 d D U P A 1
H26A H 0.806542 0.120660 0.924769 0.103 Uiso 0.629(17) 1 calc R U P A 1
H26B H 0.912585 0.157953 0.941253 0.103 Uiso 0.629(17) 1 calc R U P A 1
H26C H 0.911076 0.046673 0.972178 0.103 Uiso 0.629(17) 1 calc R U P A 1
C26A C 0.9213(16) 0.0939(13) 0.8974(11) 0.075(5) Uani 0.371(17) 1 d D U P A 2
H26D H 0.977701 0.109750 0.930672 0.112 Uiso 0.371(17) 1 calc R U P A 2
H26E H 0.901659 0.035860 0.926930 0.112 Uiso 0.371(17) 1 calc R U P A 2
H26F H 0.853243 0.151657 0.897931 0.112 Uiso 0.371(17) 1 calc R U P A 2
C27 C 1.0720(6) 0.2150(7) 0.7695(6) 0.0563(18) Uani 0.629(17) 1 d D U P A 1
H27 H 1.035495 0.276061 0.806818 0.068 Uiso 0.629(17) 1 calc R U P A 1
C27A C 1.0734(8) 0.2396(9) 0.7425(11) 0.045(2) Uani 0.371(17) 1 d D U P A 2
H27A H 1.041170 0.290824 0.790813 0.054 Uiso 0.371(17) 1 calc R U P A 2
C28 C 1.1330(10) 0.2517(10) 0.6847(6) 0.075(3) Uani 0.629(17) 1 d D U P A 1
H28A H 1.183946 0.286831 0.703908 0.113 Uiso 0.629(17) 1 calc R U P A 1
H28B H 1.077124 0.297636 0.648167 0.113 Uiso 0.629(17) 1 calc R U P A 1
H28C H 1.176913 0.194181 0.647846 0.113 Uiso 0.629(17) 1 calc R U P A 1
C28A C 1.1122(11) 0.2941(11) 0.6589(11) 0.059(3) Uani 0.371(17) 1 d D U P A 2
H28D H 1.156337 0.245062 0.613594 0.088 Uiso 0.371(17) 1 calc R U P A 2
H28E H 1.159256 0.333595 0.677071 0.088 Uiso 0.371(17) 1 calc R U P A 2
H28F H 1.046014 0.338844 0.632060 0.088 Uiso 0.371(17) 1 calc R U P A 2
C29 C 1.1592(8) 0.1467(9) 0.8278(9) 0.081(3) Uani 0.629(17) 1 d D U P A 1
H29A H 1.194302 0.082814 0.797093 0.121 Uiso 0.629(17) 1 calc R U P A 1
H29B H 1.121979 0.134487 0.887713 0.121 Uiso 0.629(17) 1 calc R U P A 1
H29C H 1.217475 0.178863 0.836051 0.121 Uiso 0.629(17) 1 calc R U P A 1
C29A C 1.1739(11) 0.1620(11) 0.7802(15) 0.068(4) Uani 0.371(17) 1 d D U P A 2
H29D H 1.146871 0.114330 0.820969 0.103 Uiso 0.371(17) 1 calc R U P A 2
H29E H 1.214774 0.195827 0.814583 0.103 Uiso 0.371(17) 1 calc R U P A 2
H29F H 1.224825 0.125950 0.729416 0.103 Uiso 0.371(17) 1 calc R U P A 2
C30 C 0.9744(6) 0.1114(7) 0.6258(6) 0.0529(18) Uani 0.629(17) 1 d D U P A 1
H30 H 0.921001 0.070026 0.626513 0.063 Uiso 0.629(17) 1 calc R U P A 1
C30A C 0.9674(9) 0.1421(10) 0.5986(9) 0.044(2) Uani 0.371(17) 1 d D U P A 2
H30A H 0.915957 0.098848 0.599447 0.052 Uiso 0.371(17) 1 calc R U P A 2
C31 C 0.9450(9) 0.1876(8) 0.5470(7) 0.064(3) Uani 0.629(17) 1 d D U P A 1
H31A H 0.999771 0.226129 0.538837 0.095 Uiso 0.629(17) 1 calc R U P A 1
H31B H 0.868790 0.233326 0.561154 0.095 Uiso 0.629(17) 1 calc R U P A 1
H31C H 0.947578 0.152446 0.490569 0.095 Uiso 0.629(17) 1 calc R U P A 1
C31A C 0.9240(13) 0.2274(12) 0.5296(12) 0.054(3) Uani 0.371(17) 1 d D U P A 2
H31D H 0.845766 0.264943 0.549710 0.081 Uiso 0.371(17) 1 calc R U P A 2
H31E H 0.926924 0.199509 0.469272 0.081 Uiso 0.371(17) 1 calc R U P A 2
H31F H 0.971645 0.272483 0.525531 0.081 Uiso 0.371(17) 1 calc R U P A 2
C32 C 1.0927(6) 0.0389(8) 0.6037(8) 0.066(3) Uani 0.629(17) 1 d D U P A 1
H32A H 1.095514 0.006001 0.545905 0.099 Uiso 0.629(17) 1 calc R U P A 1
H32B H 1.109616 -0.011837 0.653067 0.099 Uiso 0.629(17) 1 calc R U P A 1
H32C H 1.148612 0.076187 0.598031 0.099 Uiso 0.629(17) 1 calc R U P A 1
C32A C 1.0845(10) 0.0760(11) 0.5636(13) 0.059(3) Uani 0.371(17) 1 d D U P A 2
H32D H 1.136973 0.116683 0.554121 0.088 Uiso 0.371(17) 1 calc R U P A 2
H32E H 1.080134 0.046806 0.505429 0.088 Uiso 0.371(17) 1 calc R U P A 2
H32F H 1.111509 0.022213 0.608667 0.088 Uiso 0.371(17) 1 calc R U P A 2
C33 C 0.7694(5) 0.7344(3) 0.7398(3) 0.0665(12) Uani 0.850(4) 1 d D U P B 1
H33 H 0.695691 0.765117 0.713437 0.080 Uiso 0.850(4) 1 calc R U P B 1
C33A C 0.791(2) 0.7181(12) 0.8225(12) 0.051(4) Uiso 0.150(4) 1 d D U P B 2
H33A H 0.851641 0.747144 0.794581 0.061 Uiso 0.150(4) 1 calc R U P B 2
C34 C 0.7506(6) 0.7606(5) 0.8409(4) 0.0734(16) Uani 0.850(4) 1 d D U P B 1
H34A H 0.820650 0.729982 0.869833 0.110 Uiso 0.850(4) 1 calc R U P B 1
H34B H 0.690234 0.734964 0.871312 0.110 Uiso 0.850(4) 1 calc R U P B 1
H34C H 0.728865 0.833572 0.846585 0.110 Uiso 0.850(4) 1 calc R U P B 1
C34A C 0.835(2) 0.6774(17) 0.9147(15) 0.049(5) Uiso 0.150(4) 1 d D U P B 2
H34D H 0.777934 0.652346 0.951763 0.073 Uiso 0.150(4) 1 calc R U P B 2
H34E H 0.849062 0.731265 0.947004 0.073 Uiso 0.150(4) 1 calc R U P B 2
H34F H 0.905098 0.622671 0.904302 0.073 Uiso 0.150(4) 1 calc R U P B 2
C35 C 0.8554(7) 0.7825(6) 0.6885(5) 0.095(2) Uani 0.850(4) 1 d D U P B 1
H35A H 0.828905 0.855284 0.696443 0.142 Uiso 0.850(4) 1 calc R U P B 1
H35B H 0.863316 0.768074 0.623124 0.142 Uiso 0.850(4) 1 calc R U P B 1
H35C H 0.928891 0.754960 0.713039 0.142 Uiso 0.850(4) 1 calc R U P B 1
C35A C 0.690(3) 0.812(2) 0.837(2) 0.075(7) Uiso 0.150(4) 1 d D U P B 2
H35D H 0.673157 0.845908 0.777949 0.112 Uiso 0.150(4) 1 calc R U P B 2
H35E H 0.709077 0.857420 0.877213 0.112 Uiso 0.150(4) 1 calc R U P B 2
H35F H 0.624406 0.793173 0.865640 0.112 Uiso 0.150(4) 1 calc R U P B 2
C36 C 0.9670(3) 0.5303(5) 0.7355(3) 0.0636(14) Uani 0.850(4) 1 d D U P B 1
H36 H 0.973824 0.457436 0.745420 0.076 Uiso 0.850(4) 1 calc R U P B 1
C36A C 0.9584(10) 0.5431(15) 0.7155(16) 0.037(4) Uiso 0.150(4) 1 d D U P B 2
H36A H 0.975642 0.497217 0.770098 0.044 Uiso 0.150(4) 1 calc R U P B 2
C37 C 1.0013(5) 0.5654(6) 0.8222(4) 0.0775(17) Uani 0.850(4) 1 d D U P B 1
H37A H 1.016508 0.630009 0.809392 0.116 Uiso 0.850(4) 1 calc R U P B 1
H37B H 1.069645 0.515696 0.841119 0.116 Uiso 0.850(4) 1 calc R U P B 1
H37C H 0.939746 0.572914 0.871390 0.116 Uiso 0.850(4) 1 calc R U P B 1
C37A C 1.043(2) 0.6031(18) 0.7125(18) 0.055(6) Uiso 0.150(4) 1 d D . P B 2
H37D H 1.035018 0.647625 0.658168 0.083 Uiso 0.150(4) 1 calc R U P B 2
H37E H 1.119777 0.557025 0.709750 0.083 Uiso 0.150(4) 1 calc R U P B 2
H37F H 1.027864 0.643130 0.767696 0.083 Uiso 0.150(4) 1 calc R U P B 2
C38 C 1.0533(6) 0.5381(7) 0.6544(4) 0.089(2) Uani 0.850(4) 1 d D U P B 1
H38A H 1.036579 0.509199 0.600230 0.133 Uiso 0.850(4) 1 calc R U P B 1
H38B H 1.129672 0.501288 0.669684 0.133 Uiso 0.850(4) 1 calc R U P B 1
H38C H 1.048583 0.608725 0.641621 0.133 Uiso 0.850(4) 1 calc R U P B 1
C38A C 0.986(2) 0.4724(19) 0.6352(17) 0.060(7) Uiso 0.150(4) 1 d D . P B 2
H38D H 0.931596 0.434001 0.638677 0.089 Uiso 0.150(4) 1 calc R U P B 2
H38E H 1.062747 0.426171 0.637666 0.089 Uiso 0.150(4) 1 calc R U P B 2
H38F H 0.982717 0.511457 0.577482 0.089 Uiso 0.150(4) 1 calc R U P B 2
C39 C 0.7977(5) 0.5818(4) 0.5896(3) 0.0670(12) Uani 0.850(4) 1 d D U P B 1
H39 H 0.860121 0.602168 0.552587 0.080 Uiso 0.850(4) 1 calc R U P B 1
C39A C 0.7462(15) 0.6766(13) 0.6303(8) 0.039(3) Uiso 0.150(4) 1 d D U P B 2
H39A H 0.674290 0.729534 0.649458 0.047 Uiso 0.150(4) 1 calc R U P B 2
C40 C 0.8141(6) 0.4719(4) 0.5693(4) 0.0801(18) Uani 0.850(4) 1 d D U P B 1
H40A H 0.754747 0.449023 0.605040 0.120 Uiso 0.850(4) 1 calc R U P B 1
H40B H 0.888371 0.431034 0.586026 0.120 Uiso 0.850(4) 1 calc R U P B 1
H40C H 0.809557 0.465360 0.503849 0.120 Uiso 0.850(4) 1 calc R U P B 1
C40A C 0.714(2) 0.6074(17) 0.5680(17) 0.042(6) Uiso 0.150(4) 1 d D U P B 2
H40D H 0.711815 0.636028 0.505539 0.063 Uiso 0.150(4) 1 calc R U P B 2
H40E H 0.639843 0.600502 0.590582 0.063 Uiso 0.150(4) 1 calc R U P B 2
H40F H 0.770878 0.541334 0.567826 0.063 Uiso 0.150(4) 1 calc R U P B 2
C41 C 0.6866(6) 0.6478(5) 0.5570(5) 0.085(2) Uani 0.850(4) 1 d D U P B 1
H41A H 0.685139 0.636686 0.491914 0.128 Uiso 0.850(4) 1 calc R U P B 1
H41B H 0.680099 0.718461 0.565665 0.128 Uiso 0.850(4) 1 calc R U P B 1
H41C H 0.623167 0.630732 0.592501 0.128 Uiso 0.850(4) 1 calc R U P B 1
C41A C 0.8226(19) 0.7310(17) 0.5742(15) 0.047(5) Uiso 0.150(4) 1 d D U P B 2
H41D H 0.888658 0.681621 0.544429 0.070 Uiso 0.150(4) 1 calc R U P B 2
H41E H 0.847697 0.771752 0.614824 0.070 Uiso 0.150(4) 1 calc R U P B 2
H41F H 0.780265 0.774558 0.527432 0.070 Uiso 0.150(4) 1 calc R U P B 2
C42 C 0.5274(5) 0.4321(4) 0.5708(3) 0.0802(18) Uani 1 1 d D . . . .
H42 H 0.546114 0.385154 0.620075 0.096 Uiso 1 1 calc R U . . .
C43 C 0.5866(6) 0.4117(4) 0.4866(4) 0.0825(16) Uani 1 1 d D . . . .
H43 H 0.646271 0.351150 0.477226 0.099 Uiso 1 1 calc R U . . .
C44 C 0.5584(5) 0.4808(4) 0.4150(3) 0.0794(17) Uani 1 1 d D . . . .
H44 H 0.598762 0.467546 0.356095 0.095 Uiso 1 1 calc R U . . .
C45 C 0.6146(5) -0.0152(4) 1.0028(4) 0.0724(13) Uani 1 1 d . . . . .
H45 H 0.693331 -0.025729 1.004956 0.087 Uiso 1 1 calc R U . . .
C46 C 0.5547(6) 0.0566(4) 0.9439(4) 0.0721(14) Uani 1 1 d . . . . .
H46 H 0.592557 0.095601 0.905121 0.087 Uiso 1 1 calc R U . . .
C47 C 0.4423(6) 0.0718(4) 0.9412(4) 0.0737(14) Uani 1 1 d . . . . .
H47 H 0.401872 0.121582 0.900592 0.088 Uiso 1 1 calc R U . . .

loop_
_atom_site_aniso_label
_atom_site_aniso_U_11
_atom_site_aniso_U_22
_atom_site_aniso_U_33
_atom_site_aniso_U_23
_atom_site_aniso_U_13
_atom_site_aniso_U_12
I1 0.05008(16) 0.06216(17) 0.05653(17) -0.02147(11) -0.01761(11) -0.00820(11)
Si1 0.0305(11) 0.0473(19) 0.058(2) -0.0246(14) 0.0027(13) -0.0058(11)
Si1A 0.0229(15) 0.041(2) 0.062(4) -0.015(2) -0.003(2) -0.0100(14)
Si2 0.0599(9) 0.0804(10) 0.0380(7) -0.0130(7) 0.0074(6) -0.0515(8)
Al1 0.0255(4) 0.0428(5) 0.0463(5) -0.0183(4) 0.0002(4) -0.0117(4)
O1 0.0302(10) 0.0336(10) 0.0331(10) -0.0090(8) -0.0022(8) -0.0110(8)
N1 0.0254(13) 0.0510(15) 0.0486(16) -0.0235(12) -0.0004(11) -0.0126(11)
N2 0.0354(14) 0.0465(14) 0.0371(13) -0.0108(11) 0.0022(11) -0.0201(12)
C1 0.0310(14) 0.0345(14) 0.0288(13) -0.0108(11) 0.0001(11) -0.0127(11)
C2 0.0265(14) 0.0409(15) 0.0352(15) -0.0121(12) 0.0003(12) -0.0112(12)
C3 0.0286(15) 0.0388(15) 0.0398(16) -0.0172(12) 0.0005(12) -0.0065(12)
C4 0.0294(14) 0.0290(13) 0.0344(14) -0.0100(11) -0.0029(12) -0.0064(11)
C5 0.0275(13) 0.0292(13) 0.0323(14) -0.0071(11) -0.0007(11) -0.0104(11)
C6 0.0311(14) 0.0286(13) 0.0271(13) -0.0057(10) 0.0012(11) -0.0108(11)
C7 0.0293(14) 0.0338(14) 0.0346(14) -0.0102(11) 0.0037(12) -0.0125(11)
C8 0.0319(15) 0.0321(13) 0.0279(13) -0.0084(10) 0.0022(11) -0.0102(11)
C9 0.0347(16) 0.0386(15) 0.0354(15) -0.0106(12) 0.0003(13) -0.0085(13)
C10 0.0445(18) 0.0357(15) 0.0343(15) -0.0036(12) -0.0042(13) -0.0088(13)
C11 0.053(2) 0.0389(16) 0.0348(15) 0.0028(12) -0.0050(14) -0.0206(15)
C12 0.0387(16) 0.0382(15) 0.0310(14) -0.0077(11) -0.0008(12) -0.0184(13)
C13 0.0327(15) 0.0331(14) 0.0263(13) -0.0077(10) 0.0001(11) -0.0107(11)
C14 0.0352(16) 0.0363(15) 0.0432(17) -0.0167(13) -0.0055(13) -0.0099(13)
C15 0.045(4) 0.046(3) 0.053(4) -0.017(3) -0.021(3) -0.006(3)
C15A 0.044(4) 0.059(5) 0.065(5) -0.031(4) -0.006(4) -0.022(4)
C16 0.075(5) 0.038(3) 0.056(4) -0.014(3) -0.002(4) -0.024(3)
C16A 0.068(6) 0.032(4) 0.091(7) -0.017(4) -0.030(5) -0.009(4)
C17 0.034(3) 0.052(4) 0.058(4) -0.033(3) -0.001(3) -0.007(3)
C17A 0.062(6) 0.065(6) 0.047(5) -0.025(4) -0.002(4) -0.028(5)
C18 0.052(2) 0.0460(17) 0.0312(15) -0.0073(13) 0.0089(14) -0.0214(15)
C19 0.0267(15) 0.0472(18) 0.055(2) -0.0222(15) 0.0078(14) -0.0126(13)
C20 0.069(2) 0.0380(17) 0.059(2) 0.0024(15) -0.0172(19) -0.0055(16)
C21 0.092(5) 0.034(3) 0.071(4) -0.007(3) -0.007(4) 0.001(3)
C21A 0.093(5) 0.048(4) 0.075(5) -0.014(4) -0.012(5) 0.017(4)
C22 0.082(5) 0.056(4) 0.078(5) -0.007(4) -0.033(4) 0.004(4)
C22A 0.069(5) 0.052(4) 0.088(5) 0.015(4) -0.016(5) 0.007(4)
C23 0.097(5) 0.049(4) 0.086(5) 0.018(4) -0.006(5) -0.004(4)
C23A 0.085(5) 0.041(4) 0.074(5) 0.015(4) -0.010(4) 0.001(4)
C24 0.055(3) 0.058(3) 0.071(4) -0.020(3) 0.007(3) -0.006(3)
C24A 0.034(4) 0.052(4) 0.065(5) -0.006(4) -0.003(4) -0.006(3)
C25 0.072(6) 0.072(5) 0.092(7) -0.018(5) -0.002(5) -0.029(4)
C25A 0.051(7) 0.069(7) 0.095(9) 0.012(7) -0.005(7) -0.024(5)
C26 0.065(5) 0.064(4) 0.064(5) -0.013(4) 0.016(4) -0.004(4)
C26A 0.062(8) 0.065(7) 0.071(9) 0.004(7) 0.009(7) 0.016(6)
C27 0.037(3) 0.062(4) 0.068(4) -0.020(3) -0.001(3) -0.009(3)
C27A 0.021(3) 0.045(4) 0.074(5) -0.019(4) -0.002(4) -0.014(3)
C28 0.075(6) 0.076(6) 0.087(6) -0.009(5) -0.014(5) -0.038(5)
C28A 0.033(5) 0.049(6) 0.093(8) -0.022(6) 0.008(5) -0.012(5)
C29 0.048(4) 0.113(6) 0.090(6) 0.007(6) -0.019(4) -0.033(4)
C29A 0.036(5) 0.077(7) 0.098(9) -0.016(7) -0.015(6) -0.021(5)
C30 0.036(3) 0.053(4) 0.065(4) -0.034(3) 0.007(3) -0.006(3)
C30A 0.031(3) 0.039(4) 0.060(5) -0.020(4) -0.002(4) -0.007(3)
C31 0.058(5) 0.066(6) 0.066(6) -0.034(5) 0.011(4) -0.017(5)
C31A 0.047(6) 0.051(7) 0.057(6) -0.014(6) -0.001(5) -0.001(5)
C32 0.035(3) 0.071(5) 0.087(6) -0.048(5) 0.016(4) -0.008(3)
C32A 0.043(5) 0.051(6) 0.080(8) -0.025(6) 0.005(6) -0.010(5)
C33 0.086(3) 0.076(3) 0.057(2) -0.008(2) 0.009(2) -0.058(2)
C34 0.090(4) 0.076(4) 0.066(3) -0.023(3) 0.010(3) -0.044(3)
C35 0.125(5) 0.100(4) 0.088(4) -0.004(4) 0.010(4) -0.086(4)
C36 0.055(2) 0.104(3) 0.049(3) -0.025(2) 0.013(2) -0.052(2)
C37 0.059(3) 0.125(5) 0.067(3) -0.034(3) -0.002(3) -0.051(3)
C38 0.073(4) 0.141(5) 0.073(4) -0.042(4) 0.029(3) -0.067(4)
C39 0.080(3) 0.101(3) 0.042(2) -0.010(2) 0.004(2) -0.061(2)
C40 0.098(4) 0.120(5) 0.046(3) -0.030(3) 0.011(3) -0.070(4)
C41 0.101(5) 0.123(6) 0.052(3) -0.002(4) -0.008(3) -0.063(5)
C42 0.139(5) 0.077(3) 0.053(3) 0.022(2) -0.038(3) -0.069(4)
C43 0.103(4) 0.067(3) 0.090(4) -0.013(3) -0.022(3) -0.037(3)
C44 0.122(5) 0.105(4) 0.038(2) -0.013(2) 0.002(3) -0.075(4)
C45 0.090(4) 0.059(3) 0.072(3) -0.001(2) -0.012(3) -0.026(3)
C46 0.103(4) 0.058(3) 0.060(3) 0.008(2) -0.007(3) -0.035(3)
C47 0.101(4) 0.056(3) 0.067(3) 0.012(2) -0.013(3) -0.027(3)

loop_
_atom_type_symbol
_atom_type_description
_atom_type_scat_dispersion_real
_atom_type_scat_dispersion_imag
_atom_type_scat_source
C C 0.0181 0.0091 'International Tables Vol C Tables 4.2.6.8 and 6.1.1.4'
H H 0.0000 0.0000 'International Tables Vol C Tables 4.2.6.8 and 6.1.1.4'
Al Al 0.2130 0.2455 'International Tables Vol C Tables 4.2.6.8 and 6.1.1.4'
I I -0.3257 6.8362 'International Tables Vol C Tables 4.2.6.8 and 6.1.1.4'
N N 0.0311 0.0180 'International Tables Vol C Tables 4.2.6.8 and 6.1.1.4'
O O 0.0492 0.0322 'International Tables Vol C Tables 4.2.6.8 and 6.1.1.4'
Si Si 0.2541 0.3302 'International Tables Vol C Tables 4.2.6.8 and 6.1.1.4'

loop_
_geom_angle_atom_site_label_1
_geom_angle_atom_site_label_2
_geom_angle_atom_site_label_3
_geom_angle
_geom_angle_site_symmetry_1
_geom_angle_site_symmetry_3
_geom_angle_publ_flag
N1 Si1 C24 112.8(3) . . ?
N1 Si1 C27 105.0(3) . . ?
N1 Si1 C30 111.9(3) . . ?
C24 Si1 C27 106.9(4) . . ?
C24 Si1 C30 107.9(4) . . ?
C30 Si1 C27 112.2(4) . . ?
N1 Si1A C24A 107.6(5) . . ?
N1 Si1A C27A 107.5(5) . . ?
N1 Si1A C30A 114.8(5) . . ?
C24A Si1A C27A 107.1(6) . . ?
C24A Si1A C30A 106.8(6) . . ?
C30A Si1A C27A 112.7(6) . . ?
N2 Si2 C33 115.4(2) . . ?
N2 Si2 C36 103.2(2) . . ?
N2 Si2 C39 108.82(19) . . ?
C33 Si2 C36 112.9(3) . . ?
C33 Si2 C39 108.2(2) . . ?
C36 Si2 C39 108.0(3) . . ?
N2 Si2A C33A 114.6(10) . . ?
N2 Si2A C36A 105.3(8) . . ?
N2 Si2A C39A 112.0(7) . . ?
C36A Si2A C33A 108.5(11) . . ?
C36A Si2A C39A 109.3(11) . . ?
C39A Si2A C33A 107.0(9) . . ?
O1 Al1 I1 107.31(8) . . ?
N1 Al1 I1 116.88(11) . . ?
N1 Al1 O1 88.16(11) . . ?
N1 Al1 N2 130.18(14) . . ?
N2 Al1 I1 111.61(9) . . ?
N2 Al1 O1 88.06(11) . . ?
C1 O1 Al1 110.66(18) . . ?
C1 O1 C13 110.1(2) . . ?
C13 O1 Al1 110.77(17) . . ?
Si1 N1 Al1 130.1(2) . . ?
Si1A N1 Al1 129.3(3) . . ?
C2 N1 Si1 116.5(3) . . ?
C2 N1 Si1A 121.7(3) . . ?
C2 N1 Al1 108.5(2) . . ?
Si2 N2 Al1 125.00(18) . . ?
Si2A N2 Al1 131.1(3) . . ?
C12 N2 Si2 124.1(2) . . ?
C12 N2 Si2A 118.9(3) . . ?
C12 N2 Al1 109.8(2) . . ?
C2 C1 O1 113.3(3) . . ?
C6 C1 O1 117.8(3) . . ?
C6 C1 C2 128.4(3) . . ?
C1 C2 N1 117.8(3) . . ?
C1 C2 C3 113.4(3) . . ?
C3 C2 N1 128.7(3) . . ?
C2 C3 H3 118.8 . . ?
C4 C3 C2 122.4(3) . . ?
C4 C3 H3 118.8 . . ?
C3 C4 C14 119.7(3) . . ?
C5 C4 C3 119.8(3) . . ?
C5 C4 C14 120.4(3) . . ?
C4 C5 H5 119.9 . . ?
C4 C5 C6 120.3(3) . . ?
C6 C5 H5 119.9 . . ?
C1 C6 C5 115.6(3) . . ?
C1 C6 C7 117.4(2) . . ?
C5 C6 C7 127.0(3) . . ?
C6 C7 C8 105.2(2) . . ?
C6 C7 C18 109.5(3) . . ?
C8 C7 C18 109.3(2) . . ?
C19 C7 C6 111.8(2) . . ?
C19 C7 C8 111.9(3) . . ?
C19 C7 C18 109.1(3) . . ?
C9 C8 C7 126.8(3) . . ?
C13 C8 C7 116.9(3) . . ?
C13 C8 C9 116.0(3) . . ?
C8 C9 H9 119.9 . . ?
C8 C9 C10 120.2(3) . . ?
C10 C9 H9 119.9 . . ?
C9 C10 C20 119.7(3) . . ?
C11 C10 C9 119.6(3) . . ?
C11 C10 C20 120.7(3) . . ?
C10 C11 H11 118.6 . . ?
C10 C11 C12 122.8(3) . . ?
C12 C11 H11 118.6 . . ?
N2 C12 C11 129.3(3) . . ?
C13 C12 N2 117.7(3) . . ?
C13 C12 C11 113.0(3) . . ?
C8 C13 O1 118.2(3) . . ?
C8 C13 C12 127.6(3) . . ?
C12 C13 O1 113.6(3) . . ?
C4 C14 C15 107.5(3) . . ?
C4 C14 C16A 108.1(4) . . ?
C15A C14 C4 113.4(4) . . ?
C15A C14 C16A 105.5(6) . . ?
C16 C14 C4 109.7(4) . . ?
C16 C14 C15 109.5(5) . . ?
C16 C14 C17 112.7(5) . . ?
C17 C14 C4 112.6(3) . . ?
C17 C14 C15 104.5(5) . . ?
C17A C14 C4 110.1(4) . . ?
C17A C14 C15A 111.1(5) . . ?
C17A C14 C16A 108.3(6) . . ?
C14 C15 H15A 109.5 . . ?
C14 C15 H15B 109.5 . . ?
C14 C15 H15C 109.5 . . ?
H15A C15 H15B 109.5 . . ?
H15A C15 H15C 109.5 . . ?
H15B C15 H15C 109.5 . . ?
C14 C15A H15D 109.5 . . ?
C14 C15A H15E 109.5 . . ?
C14 C15A H15F 109.5 . . ?
H15D C15A H15E 109.5 . . ?
H15D C15A H15F 109.5 . . ?
H15E C15A H15F 109.5 . . ?
C14 C16 H16A 109.5 . . ?
C14 C16 H16B 109.5 . . ?
C14 C16 H16C 109.5 . . ?
H16A C16 H16B 109.5 . . ?
H16A C16 H16C 109.5 . . ?
H16B C16 H16C 109.5 . . ?
C14 C16A H16D 109.5 . . ?
C14 C16A H16E 109.5 . . ?
C14 C16A H16F 109.5 . . ?
H16D C16A H16E 109.5 . . ?
H16D C16A H16F 109.5 . . ?
H16E C16A H16F 109.5 . . ?
C14 C17 H17A 109.5 . . ?
C14 C17 H17B 109.5 . . ?
C14 C17 H17C 109.5 . . ?
H17A C17 H17B 109.5 . . ?
H17A C17 H17C 109.5 . . ?
H17B C17 H17C 109.5 . . ?
C14 C17A H17D 109.5 . . ?
C14 C17A H17E 109.5 . . ?
C14 C17A H17F 109.5 . . ?
H17D C17A H17E 109.5 . . ?
H17D C17A H17F 109.5 . . ?
H17E C17A H17F 109.5 . . ?
C7 C18 H18A 109.5 . . ?
C7 C18 H18B 109.5 . . ?
C7 C18 H18C 109.5 . . ?
H18A C18 H18B 109.5 . . ?
H18A C18 H18C 109.5 . . ?
H18B C18 H18C 109.5 . . ?
C7 C19 H19A 109.5 . . ?
C7 C19 H19B 109.5 . . ?
C7 C19 H19C 109.5 . . ?
H19A C19 H19B 109.5 . . ?
H19A C19 H19C 109.5 . . ?
H19B C19 H19C 109.5 . . ?
C10 C20 C21 107.6(4) . . ?
C10 C20 C23A 106.7(5) . . ?
C21A C20 C10 107.7(5) . . ?
C21A C20 C22A 114.5(9) . . ?
C21A C20 C23A 107.9(8) . . ?
C22 C20 C10 110.7(5) . . ?
C22 C20 C21 108.2(8) . . ?
C22A C20 C10 112.4(5) . . ?
C22A C20 C23A 107.3(8) . . ?
C23 C20 C10 115.3(5) . . ?
C23 C20 C21 105.2(7) . . ?
C23 C20 C22 109.5(7) . . ?
C20 C21 H21A 109.5 . . ?
C20 C21 H21B 109.5 . . ?
C20 C21 H21C 109.5 . . ?
H21A C21 H21B 109.5 . . ?
H21A C21 H21C 109.5 . . ?
H21B C21 H21C 109.5 . . ?
C20 C21A H21D 109.5 . . ?
C20 C21A H21E 109.5 . . ?
C20 C21A H21F 109.5 . . ?
H21D C21A H21E 109.5 . . ?
H21D C21A H21F 109.5 . . ?
H21E C21A H21F 109.5 . . ?
C20 C22 H22A 109.5 . . ?
C20 C22 H22B 109.5 . . ?
C20 C22 H22C 109.5 . . ?
H22A C22 H22B 109.5 . . ?
H22A C22 H22C 109.5 . . ?
H22B C22 H22C 109.5 . . ?
C20 C22A H22D 109.5 . . ?
C20 C22A H22E 109.5 . . ?
C20 C22A H22F 109.5 . . ?
H22D C22A H22E 109.5 . . ?
H22D C22A H22F 109.5 . . ?
H22E C22A H22F 109.5 . . ?
C20 C23 H23A 109.5 . . ?
C20 C23 H23B 109.5 . . ?
C20 C23 H23C 109.5 . . ?
H23A C23 H23B 109.5 . . ?
H23A C23 H23C 109.5 . . ?
H23B C23 H23C 109.5 . . ?
C20 C23A H23D 109.5 . . ?
C20 C23A H23E 109.5 . . ?
C20 C23A H23F 109.5 . . ?
H23D C23A H23E 109.5 . . ?
H23D C23A H23F 109.5 . . ?
H23E C23A H23F 109.5 . . ?
Si1 C24 H24 105.4 . . ?
C25 C24 Si1 116.2(7) . . ?
C25 C24 H24 105.4 . . ?
C25 C24 C26 109.9(6) . . ?
C26 C24 Si1 113.6(6) . . ?
C26 C24 H24 105.4 . . ?
Si1A C24A H24A 105.9 . . ?
C25A C24A Si1A 115.4(9) . . ?
C25A C24A H24A 105.9 . . ?
C25A C24A C26A 109.8(7) . . ?
C26A C24A Si1A 113.1(9) . . ?
C26A C24A H24A 105.9 . . ?
C24 C25 H25A 109.5 . . ?
C24 C25 H25B 109.5 . . ?
C24 C25 H25C 109.5 . . ?
H25A C25 H25B 109.5 . . ?
H25A C25 H25C 109.5 . . ?
H25B C25 H25C 109.5 . . ?
C24A C25A H25D 109.5 . . ?
C24A C25A H25E 109.5 . . ?
C24A C25A H25F 109.5 . . ?
H25D C25A H25E 109.5 . . ?
H25D C25A H25F 109.5 . . ?
H25E C25A H25F 109.5 . . ?
C24 C26 H26A 109.5 . . ?
C24 C26 H26B 109.5 . . ?
C24 C26 H26C 109.5 . . ?
H26A C26 H26B 109.5 . . ?
H26A C26 H26C 109.5 . . ?
H26B C26 H26C 109.5 . . ?
C24A C26A H26D 109.5 . . ?
C24A C26A H26E 109.5 . . ?
C24A C26A H26F 109.5 . . ?
H26D C26A H26E 109.5 . . ?
H26D C26A H26F 109.5 . . ?
H26E C26A H26F 109.5 . . ?
Si1 C27 H27 105.2 . . ?
C28 C27 Si1 114.4(6) . . ?
C28 C27 H27 105.2 . . ?
C29 C27 Si1 116.3(6) . . ?
C29 C27 H27 105.2 . . ?
C29 C27 C28 109.3(5) . . ?
Si1A C27A H27A 106.6 . . ?
C28A C27A Si1A 112.9(8) . . ?
C28A C27A H27A 106.6 . . ?
C28A C27A C29A 110.6(7) . . ?
C29A C27A Si1A 112.9(8) . . ?
C29A C27A H27A 106.6 . . ?
C27 C28 H28A 109.5 . . ?
C27 C28 H28B 109.5 . . ?
C27 C28 H28C 109.5 . . ?
H28A C28 H28B 109.5 . . ?
H28A C28 H28C 109.5 . . ?
H28B C28 H28C 109.5 . . ?
C27A C28A H28D 109.5 . . ?
C27A C28A H28E 109.5 . . ?
C27A C28A H28F 109.5 . . ?
H28D C28A H28E 109.5 . . ?
H28D C28A H28F 109.5 . . ?
H28E C28A H28F 109.5 . . ?
C27 C29 H29A 109.5 . . ?
C27 C29 H29B 109.5 . . ?
C27 C29 H29C 109.5 . . ?
H29A C29 H29B 109.5 . . ?
H29A C29 H29C 109.5 . . ?
H29B C29 H29C 109.5 . . ?
C27A C29A H29D 109.5 . . ?
C27A C29A H29E 109.5 . . ?
C27A C29A H29F 109.5 . . ?
H29D C29A H29E 109.5 . . ?
H29D C29A H29F 109.5 . . ?
H29E C29A H29F 109.5 . . ?
Si1 C30 H30 105.7 . . ?
C31 C30 Si1 115.5(5) . . ?
C31 C30 H30 105.7 . . ?
C31 C30 C32 109.8(5) . . ?
C32 C30 Si1 113.6(5) . . ?
C32 C30 H30 105.7 . . ?
Si1A C30A H30A 105.7 . . ?
C31A C30A Si1A 113.9(9) . . ?
C31A C30A H30A 105.7 . . ?
C32A C30A Si1A 114.6(9) . . ?
C32A C30A H30A 105.7 . . ?
C32A C30A C31A 110.3(7) . . ?
C30 C31 H31A 109.5 . . ?
C30 C31 H31B 109.5 . . ?
C30 C31 H31C 109.5 . . ?
H31A C31 H31B 109.5 . . ?
H31A C31 H31C 109.5 . . ?
H31B C31 H31C 109.5 . . ?
C30A C31A H31D 109.5 . . ?
C30A C31A H31E 109.5 . . ?
C30A C31A H31F 109.5 . . ?
H31D C31A H31E 109.5 . . ?
H31D C31A H31F 109.5 . . ?
H31E C31A H31F 109.5 . . ?
C30 C32 H32A 109.5 . . ?
C30 C32 H32B 109.5 . . ?
C30 C32 H32C 109.5 . . ?
H32A C32 H32B 109.5 . . ?
H32A C32 H32C 109.5 . . ?
H32B C32 H32C 109.5 . . ?
C30A C32A H32D 109.5 . . ?
C30A C32A H32E 109.5 . . ?
C30A C32A H32F 109.5 . . ?
H32D C32A H32E 109.5 . . ?
H32D C32A H32F 109.5 . . ?
H32E C32A H32F 109.5 . . ?
Si2 C33 H33 107.0 . . ?
C34 C33 Si2 115.7(4) . . ?
C34 C33 H33 107.0 . . ?
C34 C33 C35 110.6(4) . . ?
C35 C33 Si2 109.2(4) . . ?
C35 C33 H33 107.0 . . ?
Si2A C33A H33A 101.6 . . ?
C34A C33A Si2A 112.3(14) . . ?
C34A C33A H33A 101.6 . . ?
C35A C33A Si2A 126(2) . . ?
C35A C33A H33A 101.6 . . ?
C35A C33A C34A 109.8(8) . . ?
C33 C34 H34A 109.5 . . ?
C33 C34 H34B 109.5 . . ?
C33 C34 H34C 109.5 . . ?
H34A C34 H34B 109.5 . . ?
H34A C34 H34C 109.5 . . ?
H34B C34 H34C 109.5 . . ?
C33A C34A H34D 109.5 . . ?
C33A C34A H34E 109.5 . . ?
C33A C34A H34F 109.5 . . ?
H34D C34A H34E 109.5 . . ?
H34D C34A H34F 109.5 . . ?
H34E C34A H34F 109.5 . . ?
C33 C35 H35A 109.5 . . ?
C33 C35 H35B 109.5 . . ?
C33 C35 H35C 109.5 . . ?
H35A C35 H35B 109.5 . . ?
H35A C35 H35C 109.5 . . ?
H35B C35 H35C 109.5 . . ?
C33A C35A H35D 109.5 . . ?
C33A C35A H35E 109.5 . . ?
C33A C35A H35F 109.5 . . ?
H35D C35A H35E 109.5 . . ?
H35D C35A H35F 109.5 . . ?
H35E C35A H35F 109.5 . . ?
Si2 C36 H36 106.8 . . ?
C37 C36 Si2 112.8(4) . . ?
C37 C36 H36 106.8 . . ?
C37 C36 C38 109.0(4) . . ?
C38 C36 Si2 114.3(5) . . ?
C38 C36 H36 106.8 . . ?
Si2A C36A H36A 103.9 . . ?
C37A C36A Si2A 117.2(16) . . ?
C37A C36A H36A 103.9 . . ?
C37A C36A C38A 110.8(8) . . ?
C38A C36A Si2A 115.3(17) . . ?
C38A C36A H36A 103.9 . . ?
C36 C37 H37A 109.5 . . ?
C36 C37 H37B 109.5 . . ?
C36 C37 H37C 109.5 . . ?
H37A C37 H37B 109.5 . . ?
H37A C37 H37C 109.5 . . ?
H37B C37 H37C 109.5 . . ?
C36A C37A H37D 109.5 . . ?
C36A C37A H37E 109.5 . . ?
C36A C37A H37F 109.5 . . ?
H37D C37A H37E 109.5 . . ?
H37D C37A H37F 109.5 . . ?
H37E C37A H37F 109.5 . . ?
C36 C38 H38A 109.5 . . ?
C36 C38 H38B 109.5 . . ?
C36 C38 H38C 109.5 . . ?
H38A C38 H38B 109.5 . . ?
H38A C38 H38C 109.5 . . ?
H38B C38 H38C 109.5 . . ?
C36A C38A H38D 109.5 . . ?
C36A C38A H38E 109.5 . . ?
C36A C38A H38F 109.5 . . ?
H38D C38A H38E 109.5 . . ?
H38D C38A H38F 109.5 . . ?
H38E C38A H38F 109.5 . . ?
Si2 C39 H39 107.1 . . ?
C40 C39 Si2 110.4(3) . . ?
C40 C39 H39 107.1 . . ?
C41 C39 Si2 114.5(4) . . ?
C41 C39 H39 107.1 . . ?
C41 C39 C40 110.2(4) . . ?
Si2A C39A H39A 106.1 . . ?
C40A C39A Si2A 114.5(14) . . ?
C40A C39A H39A 106.1 . . ?
C40A C39A C41A 109.3(8) . . ?
C41A C39A Si2A 114.2(13) . . ?
C41A C39A H39A 106.1 . . ?
C39 C40 H40A 109.5 . . ?
C39 C40 H40B 109.5 . . ?
C39 C40 H40C 109.5 . . ?
H40A C40 H40B 109.5 . . ?
H40A C40 H40C 109.5 . . ?
H40B C40 H40C 109.5 . . ?
C39A C40A H40D 109.5 . . ?
C39A C40A H40E 109.5 . . ?
C39A C40A H40F 109.5 . . ?
H40D C40A H40E 109.5 . . ?
H40D C40A H40F 109.5 . . ?
H40E C40A H40F 109.5 . . ?
C39 C41 H41A 109.5 . . ?
C39 C41 H41B 109.5 . . ?
C39 C41 H41C 109.5 . . ?
H41A C41 H41B 109.5 . . ?
H41A C41 H41C 109.5 . . ?
H41B C41 H41C 109.5 . . ?
C39A C41A H41D 109.5 . . ?
C39A C41A H41E 109.5 . . ?
C39A C41A H41F 109.5 . . ?
H41D C41A H41E 109.5 . . ?
H41D C41A H41F 109.5 . . ?
H41E C41A H41F 109.5 . . ?
C43 C42 H42 119.5 . . ?
C43 C42 C44 120.9(4) . 2_666 ?
C44 C42 H42 119.5 2_666 . ?
C42 C43 H43 120.5 . . ?
C42 C43 C44 119.1(5) . . ?
C44 C43 H43 120.5 . . ?
C42 C44 C43 120.0(5) 2_666 . ?
C42 C44 H44 120.0 2_666 . ?
C43 C44 H44 120.0 . . ?
C46 C45 H45 120.5 . . ?
C46 C45 C47 119.0(6) . 2_657 ?
C47 C45 H45 120.5 2_657 . ?
C45 C46 H46 119.8 . . ?
C47 C46 C45 120.4(5) . . ?
C47 C46 H46 119.8 . . ?
C45 C47 H47 119.7 2_657 . ?
C46 C47 C45 120.6(5) . 2_657 ?
C46 C47 H47 119.7 . . ?

loop_
_geom_bond_atom_site_label_1
_geom_bond_atom_site_label_2
_geom_bond_distance
_geom_bond_site_symmetry_2
_geom_bond_publ_flag
I1 Al1 2.5174(10) . ?
Si1 N1 1.798(6) . ?
Si1 C24 1.891(6) . ?
Si1 C27 1.904(6) . ?
Si1 C30 1.899(6) . ?
Si1A N1 1.747(9) . ?
Si1A C24A 1.895(7) . ?
Si1A C27A 1.905(7) . ?
Si1A C30A 1.903(7) . ?
Si2 N2 1.758(3) . ?
Si2 C33 1.892(4) . ?
Si2 C36 1.899(4) . ?
Si2 C39 1.900(4) . ?
Si2A N2 1.731(9) . ?
Si2A C33A 1.901(6) . ?
Si2A C36A 1.889(8) . ?
Si2A C39A 1.898(6) . ?
Al1 O1 1.887(2) . ?
Al1 N1 1.868(3) . ?
Al1 N2 1.871(3) . ?
O1 C1 1.417(3) . ?
O1 C13 1.421(4) . ?
N1 C2 1.420(4) . ?
N2 C12 1.402(4) . ?
C1 C2 1.386(4) . ?
C1 C6 1.371(4) . ?
C2 C3 1.402(4) . ?
C3 H3 0.9500 . ?
C3 C4 1.398(4) . ?
C4 C5 1.398(4) . ?
C4 C14 1.540(4) . ?
C5 H5 0.9500 . ?
C5 C6 1.405(4) . ?
C6 C7 1.533(4) . ?
C7 C8 1.535(4) . ?
C7 C18 1.541(4) . ?
C7 C19 1.528(4) . ?
C8 C9 1.395(4) . ?
C8 C13 1.370(4) . ?
C9 H9 0.9500 . ?
C9 C10 1.401(5) . ?
C10 C11 1.386(5) . ?
C10 C20 1.544(5) . ?
C11 H11 0.9500 . ?
C11 C12 1.404(5) . ?
C12 C13 1.391(4) . ?
C14 C15 1.593(7) . ?
C14 C15A 1.532(9) . ?
C14 C16 1.468(8) . ?
C14 C16A 1.599(9) . ?
C14 C17 1.520(7) . ?
C14 C17A 1.483(10) . ?
C15 H15A 0.9800 . ?
C15 H15B 0.9800 . ?
C15 H15C 0.9800 . ?
C15A H15D 0.9800 . ?
C15A H15E 0.9800 . ?
C15A H15F 0.9800 . ?
C16 H16A 0.9800 . ?
C16 H16B 0.9800 . ?
C16 H16C 0.9800 . ?
C16A H16D 0.9800 . ?
C16A H16E 0.9800 . ?
C16A H16F 0.9800 . ?
C17 H17A 0.9800 . ?
C17 H17B 0.9800 . ?
C17 H17C 0.9800 . ?
C17A H17D 0.9800 . ?
C17A H17E 0.9800 . ?
C17A H17F 0.9800 . ?
C18 H18A 0.9800 . ?
C18 H18B 0.9800 . ?
C18 H18C 0.9800 . ?
C19 H19A 0.9800 . ?
C19 H19B 0.9800 . ?
C19 H19C 0.9800 . ?
C20 C21 1.567(11) . ?
C20 C21A 1.498(13) . ?
C20 C22 1.539(11) . ?
C20 C22A 1.506(14) . ?
C20 C23 1.490(12) . ?
C20 C23A 1.570(12) . ?
C21 H21A 0.9800 . ?
C21 H21B 0.9800 . ?
C21 H21C 0.9800 . ?
C21A H21D 0.9800 . ?
C21A H21E 0.9800 . ?
C21A H21F 0.9800 . ?
C22 H22A 0.9800 . ?
C22 H22B 0.9800 . ?
C22 H22C 0.9800 . ?
C22A H22D 0.9800 . ?
C22A H22E 0.9800 . ?
C22A H22F 0.9800 . ?
C23 H23A 0.9800 . ?
C23 H23B 0.9800 . ?
C23 H23C 0.9800 . ?
C23A H23D 0.9800 . ?
C23A H23E 0.9800 . ?
C23A H23F 0.9800 . ?
C24 H24 1.0000 . ?
C24 C25 1.508(7) . ?
C24 C26 1.537(6) . ?
C24A H24A 1.0000 . ?
C24A C25A 1.525(7) . ?
C24A C26A 1.534(7) . ?
C25 H25A 0.9800 . ?
C25 H25B 0.9800 . ?
C25 H25C 0.9800 . ?
C25A H25D 0.9800 . ?
C25A H25E 0.9800 . ?
C25A H25F 0.9800 . ?
C26 H26A 0.9800 . ?
C26 H26B 0.9800 . ?
C26 H26C 0.9800 . ?
C26A H26D 0.9800 . ?
C26A H26E 0.9800 . ?
C26A H26F 0.9800 . ?
C27 H27 1.0000 . ?
C27 C28 1.532(7) . ?
C27 C29 1.521(7) . ?
C27A H27A 1.0000 . ?
C27A C28A 1.520(7) . ?
C27A C29A 1.524(7) . ?
C28 H28A 0.9800 . ?
C28 H28B 0.9800 . ?
C28 H28C 0.9800 . ?
C28A H28D 0.9800 . ?
C28A H28E 0.9800 . ?
C28A H28F 0.9800 . ?
C29 H29A 0.9800 . ?
C29 H29B 0.9800 . ?
C29 H29C 0.9800 . ?
C29A H29D 0.9800 . ?
C29A H29E 0.9800 . ?
C29A H29F 0.9800 . ?
C30 H30 1.0000 . ?
C30 C31 1.527(7) . ?
C30 C32 1.530(6) . ?
C30A H30A 1.0000 . ?
C30A C31A 1.531(7) . ?
C30A C32A 1.525(7) . ?
C31 H31A 0.9800 . ?
C31 H31B 0.9800 . ?
C31 H31C 0.9800 . ?
C31A H31D 0.9800 . ?
C31A H31E 0.9800 . ?
C31A H31F 0.9800 . ?
C32 H32A 0.9800 . ?
C32 H32B 0.9800 . ?
C32 H32C 0.9800 . ?
C32A H32D 0.9800 . ?
C32A H32E 0.9800 . ?
C32A H32F 0.9800 . ?
C33 H33 1.0000 . ?
C33 C34 1.525(6) . ?
C33 C35 1.537(5) . ?
C33A H33A 1.0000 . ?
C33A C34A 1.531(8) . ?
C33A C35A 1.526(8) . ?
C34 H34A 0.9800 . ?
C34 H34B 0.9800 . ?
C34 H34C 0.9800 . ?
C34A H34D 0.9800 . ?
C34A H34E 0.9800 . ?
C34A H34F 0.9800 . ?
C35 H35A 0.9800 . ?
C35 H35B 0.9800 . ?
C35 H35C 0.9800 . ?
C35A H35D 0.9800 . ?
C35A H35E 0.9800 . ?
C35A H35F 0.9800 . ?
C36 H36 1.0000 . ?
C36 C37 1.535(5) . ?
C36 C38 1.535(6) . ?
C36A H36A 1.0000 . ?
C36A C37A 1.520(8) . ?
C36A C38A 1.525(8) . ?
C37 H37A 0.9800 . ?
C37 H37B 0.9800 . ?
C37 H37C 0.9800 . ?
C37A H37D 0.9800 . ?
C37A H37E 0.9800 . ?
C37A H37F 0.9800 . ?
C38 H38A 0.9800 . ?
C38 H38B 0.9800 . ?
C38 H38C 0.9800 . ?
C38A H38D 0.9800 . ?
C38A H38E 0.9800 . ?
C38A H38F 0.9800 . ?
C39 H39 1.0000 . ?
C39 C40 1.529(6) . ?
C39 C41 1.525(6) . ?
C39A H39A 1.0000 . ?
C39A C40A 1.528(8) . ?
C39A C41A 1.534(8) . ?
C40 H40A 0.9800 . ?
C40 H40B 0.9800 . ?
C40 H40C 0.9800 . ?
C40A H40D 0.9800 . ?
C40A H40E 0.9800 . ?
C40A H40F 0.9800 . ?
C41 H41A 0.9800 . ?
C41 H41B 0.9800 . ?
C41 H41C 0.9800 . ?
C41A H41D 0.9800 . ?
C41A H41E 0.9800 . ?
C41A H41F 0.9800 . ?
C42 H42 0.9500 . ?
C42 C43 1.367(6) . ?
C42 C44 1.367(6) 2_666 ?
C43 H43 0.9500 . ?
C43 C44 1.388(6) . ?
C44 H44 0.9500 . ?
C45 H45 0.9500 . ?
C45 C46 1.381(7) . ?
C45 C47 1.393(8) 2_657 ?
C46 H46 0.9500 . ?
C46 C47 1.355(9) . ?
C47 H47 0.9500 . ?

loop_
_geom_torsion_atom_site_label_1
_geom_torsion_atom_site_label_2
_geom_torsion_atom_site_label_3
_geom_torsion_atom_site_label_4
_geom_torsion
_geom_torsion_site_symmetry_1
_geom_torsion_site_symmetry_2
_geom_torsion_site_symmetry_3
_geom_torsion_site_symmetry_4
_geom_torsion_publ_flag
I1 Al1 O1 C1 -127.18(17) . . . . ?
I1 Al1 O1 C13 110.46(16) . . . . ?
I1 Al1 N1 Si1 -33.9(4) . . . . ?
I1 Al1 N1 Si1A -51.8(5) . . . . ?
I1 Al1 N1 C2 119.8(2) . . . . ?
I1 Al1 N2 Si2 86.18(19) . . . . ?
I1 Al1 N2 Si2A 69.2(4) . . . . ?
I1 Al1 N2 C12 -105.32(19) . . . . ?
Si1 N1 C2 C1 146.3(3) . . . . ?
Si1 N1 C2 C3 -35.2(5) . . . . ?
Si1A N1 C2 C1 161.0(5) . . . . ?
Si1A N1 C2 C3 -20.5(7) . . . . ?
Si2 N2 C12 C11 -12.6(5) . . . . ?
Si2 N2 C12 C13 165.5(2) . . . . ?
Si2A N2 C12 C11 3.5(6) . . . . ?
Si2A N2 C12 C13 -178.4(4) . . . . ?
Al1 O1 C1 C2 5.3(3) . . . . ?
Al1 O1 C1 C6 -167.3(2) . . . . ?
Al1 O1 C13 C8 172.2(2) . . . . ?
Al1 O1 C13 C12 0.2(3) . . . . ?
Al1 N1 C2 C1 -11.5(4) . . . . ?
Al1 N1 C2 C3 167.1(3) . . . . ?
Al1 N2 C12 C11 178.7(3) . . . . ?
Al1 N2 C12 C13 -3.1(3) . . . . ?
O1 Al1 N1 Si1 -142.4(4) . . . . ?
O1 Al1 N1 Si1A -160.3(5) . . . . ?
O1 Al1 N1 C2 11.3(2) . . . . ?
O1 Al1 N2 Si2 -165.95(19) . . . . ?
O1 Al1 N2 Si2A 177.1(4) . . . . ?
O1 Al1 N2 C12 2.6(2) . . . . ?
O1 C1 C2 N1 4.2(4) . . . . ?
O1 C1 C2 C3 -174.6(3) . . . . ?
O1 C1 C6 C5 174.7(2) . . . . ?
O1 C1 C6 C7 -3.4(4) . . . . ?
N1 Si1 C24 C25 92.7(7) . . . . ?
N1 Si1 C24 C26 -36.2(7) . . . . ?
N1 Si1 C30 C31 37.2(7) . . . . ?
N1 Si1 C30 C32 165.4(5) . . . . ?
N1 Si1A C24A C25A 92.0(9) . . . . ?
N1 Si1A C24A C26A -35.6(10) . . . . ?
N1 Al1 O1 C1 -9.6(2) . . . . ?
N1 Al1 O1 C13 -131.9(2) . . . . ?
N1 Al1 N2 Si2 -80.0(2) . . . . ?
N1 Al1 N2 Si2A -97.0(4) . . . . ?
N1 Al1 N2 C12 88.5(2) . . . . ?
N1 C2 C3 C4 -177.5(3) . . . . ?
N2 Si2 C33 C34 44.3(5) . . . . ?
N2 Si2 C33 C35 169.8(4) . . . . ?
N2 Si2 C36 C37 -84.5(5) . . . . ?
N2 Si2 C36 C38 150.2(4) . . . . ?
N2 Si2A C36A C37A -157.2(15) . . . . ?
N2 Si2A C36A C38A 69.7(17) . . . . ?
N2 Si2A C39A C40A -35.1(16) . . . . ?
N2 Si2A C39A C41A -162.0(12) . . . . ?
N2 Al1 O1 C1 120.76(19) . . . . ?
N2 Al1 O1 C13 -1.59(19) . . . . ?
N2 Al1 N1 Si1 131.7(4) . . . . ?
N2 Al1 N1 Si1A 113.8(5) . . . . ?
N2 Al1 N1 C2 -74.6(3) . . . . ?
N2 C12 C13 O1 2.0(4) . . . . ?
N2 C12 C13 C8 -169.1(3) . . . . ?
C1 O1 C13 C8 49.5(3) . . . . ?
C1 O1 C13 C12 -122.5(3) . . . . ?
C1 C2 C3 C4 1.1(5) . . . . ?
C1 C6 C7 C8 44.0(3) . . . . ?
C1 C6 C7 C18 -73.2(3) . . . . ?
C1 C6 C7 C19 165.7(3) . . . . ?
C2 C1 C6 C5 3.5(5) . . . . ?
C2 C1 C6 C7 -174.7(3) . . . . ?
C2 C3 C4 C5 -0.1(5) . . . . ?
C2 C3 C4 C14 178.0(3) . . . . ?
C3 C4 C5 C6 0.6(4) . . . . ?
C3 C4 C14 C15 -123.0(4) . . . . ?
C3 C4 C14 C15A 177.4(5) . . . . ?
C3 C4 C14 C16 118.1(5) . . . . ?
C3 C4 C14 C16A 60.8(6) . . . . ?
C3 C4 C14 C17 -8.4(5) . . . . ?
C3 C4 C14 C17A -57.4(6) . . . . ?
C4 C5 C6 C1 -2.0(4) . . . . ?
C4 C5 C6 C7 175.9(3) . . . . ?
C5 C4 C14 C15 55.2(5) . . . . ?
C5 C4 C14 C15A -4.4(6) . . . . ?
C5 C4 C14 C16 -63.8(5) . . . . ?
C5 C4 C14 C16A -121.1(5) . . . . ?
C5 C4 C14 C17 169.8(4) . . . . ?
C5 C4 C14 C17A 120.8(5) . . . . ?
C5 C6 C7 C8 -133.9(3) . . . . ?
C5 C6 C7 C18 108.8(3) . . . . ?
C5 C6 C7 C19 -12.2(4) . . . . ?
C6 C1 C2 N1 175.8(3) . . . . ?
C6 C1 C2 C3 -3.0(5) . . . . ?
C6 C7 C8 C9 134.5(3) . . . . ?
C6 C7 C8 C13 -39.3(3) . . . . ?
C7 C8 C9 C10 -171.3(3) . . . . ?
C7 C8 C13 O1 -5.3(4) . . . . ?
C7 C8 C13 C12 165.4(3) . . . . ?
C8 C9 C10 C11 2.5(5) . . . . ?
C8 C9 C10 C20 -176.8(3) . . . . ?
C9 C8 C13 O1 -179.8(2) . . . . ?
C9 C8 C13 C12 -9.1(5) . . . . ?
C9 C10 C11 C12 -2.1(5) . . . . ?
C9 C10 C20 C21 67.5(6) . . . . ?
C9 C10 C20 C21A 111.2(8) . . . . ?
C9 C10 C20 C22 -50.5(8) . . . . ?
C9 C10 C20 C22A -15.8(8) . . . . ?
C9 C10 C20 C23 -175.5(7) . . . . ?
C9 C10 C20 C23A -133.2(6) . . . . ?
C10 C11 C12 N2 175.0(3) . . . . ?
C10 C11 C12 C13 -3.2(5) . . . . ?
C11 C10 C20 C21 -111.8(6) . . . . ?
C11 C10 C20 C21A -68.1(8) . . . . ?
C11 C10 C20 C22 130.2(7) . . . . ?
C11 C10 C20 C22A 164.9(7) . . . . ?
C11 C10 C20 C23 5.2(8) . . . . ?
C11 C10 C20 C23A 47.5(7) . . . . ?
C11 C12 C13 O1 -179.6(3) . . . . ?
C11 C12 C13 C8 9.3(4) . . . . ?
C13 O1 C1 C2 128.1(3) . . . . ?
C13 O1 C1 C6 -44.5(3) . . . . ?
C13 C8 C9 C10 2.6(4) . . . . ?
C14 C4 C5 C6 -177.6(3) . . . . ?
C18 C7 C8 C9 -108.0(4) . . . . ?
C18 C7 C8 C13 78.1(3) . . . . ?
C19 C7 C8 C9 13.0(4) . . . . ?
C19 C7 C8 C13 -160.9(3) . . . . ?
C20 C10 C11 C12 177.2(3) . . . . ?
C24 Si1 N1 Al1 94.7(5) . . . . ?
C24 Si1 N1 C2 -57.3(4) . . . . ?
C24 Si1 C30 C31 161.9(6) . . . . ?
C24 Si1 C30 C32 -69.9(7) . . . . ?
C24A Si1A N1 Al1 106.7(6) . . . . ?
C24A Si1A N1 C2 -63.9(6) . . . . ?
C27 Si1 N1 Al1 -21.4(5) . . . . ?
C27 Si1 N1 C2 -173.4(3) . . . . ?
C27 Si1 C24 C25 -152.4(7) . . . . ?
C27 Si1 C24 C26 78.7(7) . . . . ?
C27 Si1 C30 C31 -80.5(7) . . . . ?
C27 Si1 C30 C32 47.7(7) . . . . ?
C27A Si1A N1 Al1 -8.4(7) . . . . ?
C27A Si1A N1 C2 -179.0(5) . . . . ?
C27A Si1A C24A C25A -152.7(9) . . . . ?
C27A Si1A C24A C26A 79.7(10) . . . . ?
C30 Si1 N1 Al1 -143.4(4) . . . . ?
C30 Si1 N1 C2 64.6(4) . . . . ?
C30 Si1 C24 C25 -31.4(7) . . . . ?
C30 Si1 C24 C26 -160.3(6) . . . . ?
C30A Si1A N1 Al1 -134.6(5) . . . . ?
C30A Si1A N1 C2 54.7(7) . . . . ?
C30A Si1A C24A C25A -31.7(11) . . . . ?
C30A Si1A C24A C26A -159.3(9) . . . . ?
C33 Si2 N2 Al1 -147.0(2) . . . . ?
C33 Si2 N2 C12 46.1(4) . . . . ?
C33 Si2 C36 C37 40.8(5) . . . . ?
C33 Si2 C36 C38 -84.5(5) . . . . ?
C33A Si2A N2 Al1 -108.3(9) . . . . ?
C33A Si2A N2 C12 65.8(9) . . . . ?
C33A Si2A C36A C37A -34(2) . . . . ?
C33A Si2A C36A C38A -167.1(16) . . . . ?
C33A Si2A C39A C40A -161.5(16) . . . . ?
C33A Si2A C39A C41A 71.6(17) . . . . ?
C36 Si2 N2 Al1 -23.3(3) . . . . ?
C36 Si2 N2 C12 169.8(3) . . . . ?
C36 Si2 C33 C34 -74.1(5) . . . . ?
C36 Si2 C33 C35 51.5(5) . . . . ?
C36A Si2A N2 Al1 10.9(10) . . . . ?
C36A Si2A N2 C12 -175.0(8) . . . . ?
C36A Si2A C39A C40A 81.2(16) . . . . ?
C36A Si2A C39A C41A -45.7(17) . . . . ?
C39 Si2 N2 Al1 91.2(3) . . . . ?
C39 Si2 N2 C12 -75.7(3) . . . . ?
C39 Si2 C33 C34 166.4(4) . . . . ?
C39 Si2 C33 C35 -68.0(5) . . . . ?
C39 Si2 C36 C37 160.4(4) . . . . ?
C39 Si2 C36 C38 35.1(5) . . . . ?
C39A Si2A N2 Al1 129.6(7) . . . . ?
C39A Si2A N2 C12 -56.3(9) . . . . ?
C39A Si2A C36A C37A 82.3(18) . . . . ?
C39A Si2A C36A C38A -50.8(19) . . . . ?
C42 C43 C44 C42 0.1(9) . . . 2_666 ?
C44 C42 C43 C44 -0.1(9) 2_666 . . . ?
C45 C46 C47 C45 -0.3(10) . . . 2_657 ?
C47 C45 C46 C47 0.2(9) 2_657 . . . ?
